data_4035371
loop_
_publ_author_name
'Dong, Chao-Chen'
'Xiang, Jun-Feng'
'Xu, Li-Jin'
'Gong, Han-Yuan'

_publ_section_title
;
 From CO<sub>2</sub> to 4 H-Quinolizin-4-ones: A One-Pot Multicomponent
 Approach via Ag<sub>2</sub>O/Cs<sub>2</sub>CO<sub>3</sub> Orthogonal
 Tandem Catalysis.
;
_journal_issue 16
_journal_name_full 'The Journal of organic chemistry'
_journal_page_first 9561
_journal_page_last 9567
_journal_paper_doi 10.1021/acs.joc.8b01206
_journal_volume 83
_journal_year 2018
_chemical_formula_sum 'C20 H12 N2 O'
_chemical_formula_weight 296.32
_space_group_IT_number 19
_space_group_name_Hall 'P 2ac 2ab'
_space_group_name_H-M_alt 'P 21 21 21'
_symmetry_cell_setting monoclinic
_symmetry_space_group_name_H-M 'P 21 21 21'
_atom_sites_solution_hydrogens geom
_atom_sites_solution_primary direct
_atom_sites_solution_secondary difmap
_audit_creation_method SHELXL-97
_cell_angle_alpha 90.00
_cell_angle_beta 90.00
_cell_angle_gamma 90.00
_cell_formula_units_Z 4
_cell_length_a 6.8668(2)
_cell_length_b 14.1172(3)
_cell_length_c 14.3970(4)
_cell_measurement_reflns_used 2719
_cell_measurement_temperature 100(2)
_cell_measurement_theta_max 73.26
_cell_measurement_theta_min 4.39
_cell_volume 1395.65(6)
_computing_cell_refinement 'CrysAlisPro 1.171.39.6a (Rigaku OD, 2015)'
_computing_data_collection 'CrysAlisPro 1.171.39.6a (Rigaku OD, 2015)'
_computing_data_reduction 'CrysAlisPro 1.171.39.6a (Rigaku OD, 2015)'
_computing_structure_refinement 'SHELXL-97 (Sheldrick, 1997)'
_computing_structure_solution 'SHELXS-97 (Sheldrick, 1990)'
_diffrn_ambient_temperature 100(2)
_diffrn_detector_area_resol_mean 5.3127
_diffrn_measured_fraction_theta_full 0.989
_diffrn_measured_fraction_theta_max 0.989
_diffrn_measurement_device_type 'SuperNova, Dual, Cu at home/near, AtlasS2'
_diffrn_measurement_method '\w scans'
_diffrn_radiation_monochromator graphite
_diffrn_radiation_source 'fine-focus sealed tube'
_diffrn_radiation_type CuK\a
_diffrn_radiation_wavelength 1.54184
_diffrn_reflns_av_R_equivalents 0.0873
_diffrn_reflns_av_sigmaI/netI 0.0644
_diffrn_reflns_limit_h_max 5
_diffrn_reflns_limit_h_min -8
_diffrn_reflns_limit_k_max 17
_diffrn_reflns_limit_k_min -16
_diffrn_reflns_limit_l_max 16
_diffrn_reflns_limit_l_min -17
_diffrn_reflns_number 8767
_diffrn_reflns_theta_full 73.26
_diffrn_reflns_theta_max 73.26
_diffrn_reflns_theta_min 4.39
_exptl_absorpt_coefficient_mu 0.704
_exptl_absorpt_correction_T_max 1.00000
_exptl_absorpt_correction_T_min 0.62307
_exptl_absorpt_correction_type multi-scan
_exptl_crystal_colour gold
_exptl_crystal_density_diffrn 1.410
_exptl_crystal_density_method 'not measured'
_exptl_crystal_description prism
_exptl_crystal_F_000 616
_exptl_crystal_size_max 0.600
_exptl_crystal_size_mid 0.080
_exptl_crystal_size_min 0.080
_refine_diff_density_max 0.302
_refine_diff_density_min -0.427
_refine_diff_density_rms 0.093
_refine_ls_abs_structure_details 'Flack H D (1983), Acta Cryst. A39, 876-881'
_refine_ls_abs_structure_Flack -0.3(6)
_refine_ls_extinction_method none
_refine_ls_goodness_of_fit_ref 1.003
_refine_ls_hydrogen_treatment constr
_refine_ls_matrix_type full
_refine_ls_number_parameters 208
_refine_ls_number_reflns 2719
_refine_ls_number_restraints 0
_refine_ls_restrained_S_all 1.003
_refine_ls_R_factor_all 0.0677
_refine_ls_R_factor_gt 0.0589
_refine_ls_shift/su_max 0.000
_refine_ls_shift/su_mean 0.000
_refine_ls_structure_factor_coef Fsqd
_refine_ls_weighting_details 'calc w=1/[\s^2^(Fo^2^)+(0.1162P)^2^+0.9500P] where P=(Fo^2^+2Fc^2^)/3'
_refine_ls_weighting_scheme calc
_refine_ls_wR_factor_gt 0.1721
_refine_ls_wR_factor_ref 0.1810
_reflns_number_gt 2476
_reflns_number_total 2719
_reflns_threshold_expression >2sigma(I)
_cod_data_source_file jo8b01206_si_009.cif
_cod_data_source_block a
_cod_depositor_comments
;
The following automatic conversions were performed:

data item '_symmetry_cell_setting' value 'Monoclinic' was changed to
'monoclinic' in accordance with the
/home/data/users/saulius/crontab/automatic-downloads/current/ACS/lib/dictionaries/cif_core.dic
dictionary named 'cif_core.dic' version 2.4.2 last updated on
2011-04-26.

Automatic conversion script
Id: cif_fix_values 6909 2019-04-08 15:41:33Z antanas 
;
_cod_original_sg_symbol_H-M P2(1)2(1)2(1)
_cod_database_code 4035371

loop_
_symmetry_equiv_pos_as_xyz
'x, y, z'
'-x+1/2, -y, z+1/2'
'-x, y+1/2, -z+1/2'
'x+1/2, -y+1/2, -z'

loop_
_atom_site_label
_atom_site_type_symbol
_atom_site_fract_x
_atom_site_fract_y
_atom_site_fract_z
_atom_site_U_iso_or_equiv
_atom_site_adp_type
_atom_site_occupancy
_atom_site_symmetry_multiplicity
_atom_site_calc_flag
_atom_site_refinement_flags
N1 N -0.4975(4) -0.35102(16) -0.62422(16) 0.0122(5) Uani 1 1 d .
O1 O -0.5337(4) -0.44784(15) -0.75218(14) 0.0224(5) Uani 1 1 d .
C1 C -0.4892(5) -0.2759(2) -0.68715(19) 0.0164(6) Uani 1 1 d .
H1A H -0.4921 -0.2888 -0.7505 0.020 Uiso 1 1 calc R
C9 C -0.4896(4) -0.33651(18) -0.52902(19) 0.0105(5) Uani 1 1 d .
C13 C -0.5091(5) -0.44318(19) -0.66799(19) 0.0157(6) Uani 1 1 d .
C8 C -0.4922(5) -0.23825(18) -0.49636(19) 0.0123(5) Uani 1 1 d .
C3 C -0.4814(4) -0.16354(19) -0.5622(2) 0.0136(6) Uani 1 1 d .
C16 C -0.5791(5) -0.6242(2) -0.3881(2) 0.0159(6) Uani 1 1 d .
H16A H -0.6846 -0.5853 -0.3746 0.019 Uiso 1 1 calc R
C7 C -0.5090(5) -0.21306(19) -0.4020(2) 0.0145(6) Uani 1 1 d .
H7A H -0.5218 -0.2604 -0.3574 0.017 Uiso 1 1 calc R
C11 C -0.4708(4) -0.51008(19) -0.5129(2) 0.0131(6) Uani 1 1 d .
C10 C -0.4743(4) -0.41750(18) -0.47236(19) 0.0117(6) Uani 1 1 d .
C15 C -0.4434(4) -0.59660(18) -0.45454(19) 0.0135(6) Uani 1 1 d .
C14 C -0.4475(4) -0.41449(19) -0.3742(2) 0.0140(6) Uani 1 1 d .
C20 C -0.2831(5) -0.6539(2) -0.4722(2) 0.0175(6) Uani 1 1 d .
H20A H -0.1917 -0.6358 -0.5164 0.021 Uiso 1 1 calc R
C6 C -0.5068(5) -0.11920(19) -0.3745(2) 0.0161(6) Uani 1 1 d .
H6A H -0.5187 -0.1042 -0.3119 0.019 Uiso 1 1 calc R
C5 C -0.4867(5) -0.04651(19) -0.4401(2) 0.0171(6) Uani 1 1 d .
H5A H -0.4797 0.0163 -0.4209 0.021 Uiso 1 1 calc R
C12 C -0.4864(5) -0.52068(19) -0.6062(2) 0.0151(6) Uani 1 1 d .
H12A H -0.4820 -0.5815 -0.6308 0.018 Uiso 1 1 calc R
N2 N -0.4228(4) -0.41988(17) -0.29505(18) 0.0210(6) Uani 1 1 d .
C2 C -0.4772(5) -0.1856(2) -0.6587(2) 0.0176(6) Uani 1 1 d .
H2A H -0.4660 -0.1372 -0.7022 0.021 Uiso 1 1 calc R
C4 C -0.4773(5) -0.06831(19) -0.5325(2) 0.0164(6) Uani 1 1 d .
H4A H -0.4680 -0.0200 -0.5761 0.020 Uiso 1 1 calc R
C19 C -0.2597(5) -0.7384(2) -0.4236(2) 0.0203(7) Uani 1 1 d .
H19A H -0.1506 -0.7758 -0.4346 0.024 Uiso 1 1 calc R
C17 C -0.5565(5) -0.7103(2) -0.3420(2) 0.0188(7) Uani 1 1 d .
H17A H -0.6497 -0.7297 -0.2992 0.023 Uiso 1 1 calc R
C18 C -0.3962(5) -0.7670(2) -0.3595(2) 0.0191(7) Uani 1 1 d .
H18A H -0.3809 -0.8241 -0.3282 0.023 Uiso 1 1 calc R

loop_
_atom_site_aniso_label
_atom_site_aniso_U_11
_atom_site_aniso_U_22
_atom_site_aniso_U_33
_atom_site_aniso_U_23
_atom_site_aniso_U_13
_atom_site_aniso_U_12
N1 0.0166(12) 0.0130(11) 0.0072(11) 0.0004(9) -0.0014(9) -0.0001(9)
O1 0.0392(14) 0.0220(10) 0.0059(10) -0.0018(8) -0.0040(9) 0.0017(10)
C1 0.0259(16) 0.0174(13) 0.0059(13) 0.0024(10) -0.0025(12) 0.0013(12)
C9 0.0101(12) 0.0132(12) 0.0081(13) -0.0008(10) -0.0006(10) -0.0001(11)
C13 0.0249(15) 0.0149(13) 0.0072(13) -0.0033(10) -0.0012(11) 0.0012(13)
C8 0.0162(13) 0.0093(12) 0.0113(13) 0.0018(10) -0.0001(11) -0.0002(11)
C3 0.0142(13) 0.0132(12) 0.0135(14) 0.0027(11) -0.0005(11) -0.0002(11)
C16 0.0265(16) 0.0151(13) 0.0059(12) 0.0001(10) 0.0000(11) 0.0009(12)
C7 0.0231(15) 0.0092(12) 0.0113(13) -0.0005(9) 0.0005(12) 0.0015(12)
C11 0.0170(14) 0.0116(12) 0.0109(13) -0.0015(10) 0.0013(10) -0.0002(11)
C10 0.0183(14) 0.0099(12) 0.0069(12) -0.0010(10) 0.0015(11) -0.0009(10)
C15 0.0239(15) 0.0094(11) 0.0071(13) -0.0032(10) 0.0016(11) -0.0022(10)
C14 0.0215(15) 0.0104(12) 0.0100(14) -0.0006(10) 0.0022(10) 0.0026(10)
C20 0.0300(16) 0.0119(12) 0.0106(14) 0.0006(11) 0.0046(12) 0.0002(11)
C6 0.0221(15) 0.0127(12) 0.0134(14) -0.0016(10) -0.0027(12) 0.0015(12)
C5 0.0211(15) 0.0098(11) 0.0205(15) -0.0002(10) -0.0038(12) -0.0007(12)
C12 0.0252(15) 0.0124(12) 0.0076(13) -0.0034(10) 0.0002(11) 0.0017(12)
N2 0.0404(17) 0.0138(11) 0.0089(13) -0.0023(9) -0.0006(10) 0.0057(11)
C2 0.0254(16) 0.0167(13) 0.0107(13) 0.0056(11) 0.0007(12) 0.0023(11)
C4 0.0204(15) 0.0116(12) 0.0173(14) 0.0042(11) 0.0017(12) -0.0001(11)
C19 0.0340(18) 0.0121(13) 0.0147(15) 0.0010(11) 0.0027(13) 0.0069(12)
C17 0.0315(17) 0.0185(14) 0.0065(14) 0.0017(11) 0.0016(11) -0.0045(12)
C18 0.0380(18) 0.0107(12) 0.0085(14) 0.0009(11) -0.0007(13) -0.0023(12)

loop_
_atom_type_symbol
_atom_type_description
_atom_type_scat_dispersion_real
_atom_type_scat_dispersion_imag
_atom_type_scat_source
C C 0.0181 0.0091 'International Tables Vol C Tables 4.2.6.8 and 6.1.1.4'
H H 0.0000 0.0000 'International Tables Vol C Tables 4.2.6.8 and 6.1.1.4'
N N 0.0311 0.0180 'International Tables Vol C Tables 4.2.6.8 and 6.1.1.4'
O O 0.0492 0.0322 'International Tables Vol C Tables 4.2.6.8 and 6.1.1.4'

loop_
_geom_angle_atom_site_label_1
_geom_angle_atom_site_label_2
_geom_angle_atom_site_label_3
_geom_angle
C9 N1 C1 121.8(2)
C9 N1 C13 124.4(2)
C1 N1 C13 113.7(2)
C2 C1 N1 121.8(3)
C2 C1 H1A 119.1
N1 C1 H1A 119.1
N1 C9 C10 117.1(2)
N1 C9 C8 117.2(2)
C10 C9 C8 125.7(2)
O1 C13 C12 126.4(2)
O1 C13 N1 119.1(2)
C12 C13 N1 114.5(2)
C7 C8 C3 117.4(2)
C7 C8 C9 123.3(2)
C3 C8 C9 119.2(3)
C4 C3 C8 120.4(3)
C4 C3 C2 120.2(2)
C8 C3 C2 119.4(3)
C15 C16 C17 119.8(3)
C15 C16 H16A 120.1
C17 C16 H16A 120.1
C6 C7 C8 121.1(3)
C6 C7 H7A 119.4
C8 C7 H7A 119.4
C12 C11 C10 120.2(2)
C12 C11 C15 118.5(2)
C10 C11 C15 121.3(2)
C9 C10 C14 124.0(2)
C9 C10 C11 120.4(2)
C14 C10 C11 115.4(2)
C20 C15 C16 119.6(3)
C20 C15 C11 118.2(2)
C16 C15 C11 122.1(3)
N2 C14 C10 174.4(3)
C15 C20 C19 119.9(3)
C15 C20 H20A 120.0
C19 C20 H20A 120.0
C7 C6 C5 120.6(3)
C7 C6 H6A 119.7
C5 C6 H6A 119.7
C4 C5 C6 119.7(3)
C4 C5 H5A 120.1
C6 C5 H5A 120.1
C11 C12 C13 123.0(2)
C11 C12 H12A 118.5
C13 C12 H12A 118.5
C1 C2 C3 120.3(2)
C1 C2 H2A 119.9
C3 C2 H2A 119.9
C5 C4 C3 120.6(3)
C5 C4 H4A 119.7
C3 C4 H4A 119.7
C18 C19 C20 120.7(3)
C18 C19 H19A 119.7
C20 C19 H19A 119.7
C18 C17 C16 120.4(3)
C18 C17 H17A 119.8
C16 C17 H17A 119.8
C19 C18 C17 119.6(3)
C19 C18 H18A 120.2
C17 C18 H18A 120.2

loop_
_geom_bond_atom_site_label_1
_geom_bond_atom_site_label_2
_geom_bond_distance
N1 C9 1.387(3)
N1 C1 1.396(4)
N1 C13 1.448(3)
O1 C13 1.226(4)
C1 C2 1.342(4)
C1 H1A 0.9300
C9 C10 1.408(4)
C9 C8 1.465(3)
C13 C12 1.419(4)
C8 C7 1.409(4)
C8 C3 1.420(4)
C3 C4 1.411(4)
C3 C2 1.423(4)
C16 C15 1.391(4)
C16 C17 1.394(4)
C16 H16A 0.9300
C7 C6 1.383(4)
C7 H7A 0.9300
C11 C12 1.356(4)
C11 C10 1.432(4)
C11 C15 1.495(4)
C10 C14 1.426(4)
C15 C20 1.389(4)
C14 N2 1.154(4)
C20 C19 1.392(4)
C20 H20A 0.9300
C6 C5 1.402(4)
C6 H6A 0.9300
C5 C4 1.366(4)
C5 H5A 0.9300
C12 H12A 0.9300
C2 H2A 0.9300
C4 H4A 0.9300
C19 C18 1.376(5)
C19 H19A 0.9300
C17 C18 1.385(5)
C17 H17A 0.9300
C18 H18A 0.9300

loop_
_geom_torsion_atom_site_label_1
_geom_torsion_atom_site_label_2
_geom_torsion_atom_site_label_3
_geom_torsion_atom_site_label_4
_geom_torsion
C9 N1 C1 C2 -1.4(5)
C13 N1 C1 C2 -179.7(3)
C1 N1 C9 C10 -172.2(3)
C13 N1 C9 C10 5.9(4)
C1 N1 C9 C8 6.1(4)
C13 N1 C9 C8 -175.8(2)
C9 N1 C13 O1 173.2(3)
C1 N1 C13 O1 -8.5(4)
C9 N1 C13 C12 -7.8(4)
C1 N1 C13 C12 170.4(3)
N1 C9 C8 C7 172.0(3)
C10 C9 C8 C7 -10.0(5)
N1 C9 C8 C3 -6.7(4)
C10 C9 C8 C3 171.4(3)
C7 C8 C3 C4 3.3(4)
C9 C8 C3 C4 -177.9(3)
C7 C8 C3 C2 -175.9(3)
C9 C8 C3 C2 2.8(4)
C3 C8 C7 C6 -2.6(5)
C9 C8 C7 C6 178.7(3)
N1 C9 C10 C14 174.3(3)
C8 C9 C10 C14 -3.8(5)
N1 C9 C10 C11 -1.1(4)
C8 C9 C10 C11 -179.2(3)
C12 C11 C10 C9 -1.4(5)
C15 C11 C10 C9 176.5(3)
C12 C11 C10 C14 -177.1(3)
C15 C11 C10 C14 0.8(4)
C17 C16 C15 C20 -2.0(4)
C17 C16 C15 C11 173.6(3)
C12 C11 C15 C20 58.2(4)
C10 C11 C15 C20 -119.8(3)
C12 C11 C15 C16 -117.5(3)
C10 C11 C15 C16 64.5(4)
C9 C10 C14 N2 -169(3)
C11 C10 C14 N2 6(4)
C16 C15 C20 C19 0.1(4)
C11 C15 C20 C19 -175.7(3)
C8 C7 C6 C5 -0.3(5)
C7 C6 C5 C4 2.7(5)
C10 C11 C12 C13 -0.8(5)
C15 C11 C12 C13 -178.8(3)
O1 C13 C12 C11 -176.1(3)
N1 C13 C12 C11 5.1(5)
N1 C1 C2 C3 -2.9(5)
C4 C3 C2 C1 -177.2(3)
C8 C3 C2 C1 2.0(5)
C6 C5 C4 C3 -2.0(5)
C8 C3 C4 C5 -1.0(5)
C2 C3 C4 C5 178.2(3)
C15 C20 C19 C18 1.5(5)
C15 C16 C17 C18 2.3(4)
C20 C19 C18 C17 -1.2(5)
C16 C17 C18 C19 -0.6(5)
